data_4115206
loop_
_publ_author_name
'Toshihiro Tanaka'
'Takashi Tasaki'
'Yasuhiro Aoyama'

_publ_section_title
;
 Acridinylresorcinol as a Self-Complementary Building Block of Robust
 Hydrogen-Bonded 2D Nets with Coordinative Saturation. Preservation of
 Crystal Structures upon Guest Alteration, Guest Removal, and Host
 Modification
;
_journal_name_full 'Journal of the American Chemical Society'
_journal_page_first 12453
_journal_page_last 12462
_journal_paper_doi 10.1021/ja026704l
_journal_volume 124
_journal_year 2002
_chemical_formula_moiety 'C20 H14 Cl3 N O2 '
_chemical_formula_sum 'C20 H14 Cl3 N O2'
_chemical_formula_weight 406.70
_space_group_IT_number 14
_symmetry_cell_setting monoclinic
_symmetry_Int_Tables_number 14
_symmetry_space_group_name_Hall '-P 2yn'
_symmetry_space_group_name_H-M 'P 1 21/n 1'
_cell_angle_alpha 90
_cell_angle_beta 100.47(1)
_cell_angle_gamma 90
_cell_formula_units_Z 4
_cell_length_a 8.913(2)
_cell_length_b 13.957(2)
_cell_length_c 15.099(3)
_cell_measurement_reflns_used 25
_cell_measurement_temperature 295.1
_cell_measurement_theta_max 15.0
_cell_measurement_theta_min 14.7
_cell_volume 1847.0(6)
_computing_cell_refinement 'MSC/AFC Diffractometer Control'
_computing_data_collection 'MSC/AFC Diffractometer Control'
_computing_data_reduction CrystalStructure
_computing_publication_material 'CrystalStructure Ver. 2.00'
_computing_structure_refinement CRYSTALS
_computing_structure_solution SIR92
_diffrn_measured_fraction_theta_full 0.9989
_diffrn_measured_fraction_theta_max 0.9989
_diffrn_measurement_device_type 'Rigaku AFC7R'
_diffrn_measurement_method \w-2\q
_diffrn_radiation_type 'Mo K\a'
_diffrn_radiation_wavelength 0.7107
_diffrn_reflns_av_R_equivalents 0.025
_diffrn_reflns_limit_h_max 11
_diffrn_reflns_limit_h_min -11
_diffrn_reflns_limit_k_max 18
_diffrn_reflns_limit_k_min 0
_diffrn_reflns_limit_l_max 0
_diffrn_reflns_limit_l_min -19
_diffrn_reflns_number 4587
_diffrn_reflns_theta_full 27.50
_diffrn_reflns_theta_max 27.50
_diffrn_standards_decay_% 1.08
_diffrn_standards_interval_count 150
_diffrn_standards_number 3
_exptl_absorpt_coefficient_mu 0.510
_exptl_absorpt_correction_T_max 0.926
_exptl_absorpt_correction_T_min 0.809
_exptl_absorpt_correction_type
;
\y scans (North,Phillips & Matthews, 1968)
;
_exptl_absorpt_process_details '(North, Phillips & Mathews, 1968)'
_exptl_crystal_colour orange
_exptl_crystal_density_diffrn 1.462
_exptl_crystal_description prismatic
_exptl_crystal_size_max 0.25
_exptl_crystal_size_mid 0.25
_exptl_crystal_size_min 0.15
_refine_diff_density_max 0.32
_refine_diff_density_min -0.46
_refine_ls_extinction_method none
_refine_ls_goodness_of_fit_ref 1.268
_refine_ls_hydrogen_treatment refall
_refine_ls_number_parameters 289
_refine_ls_number_reflns 2728
_refine_ls_R_factor_gt 0.0560
_refine_ls_shift/su_max 0.0020
_refine_ls_structure_factor_coef F
_refine_ls_weighting_details 'w = 1/[0.005Fo^2^ + 1.000\s^2^(Fo)]'
_refine_ls_weighting_scheme calc
_refine_ls_wR_factor_ref 0.1000
_reflns_number_gt 2728
_reflns_number_total 4428
_reflns_threshold_expression F^2^>2.0\s(F^2^)
_cod_data_source_file ja026704l-2_s2_2.cif
_cod_data_source_block 3-chloroform
_cod_original_cell_volume 1847.0(5)
_cod_original_formula_sum 'C20 H14 Cl3 N O2 '
_cod_database_code 4115206

loop_
_symmetry_equiv_pos_as_xyz
x,y,z
-x,-y,-z
-x+1/2,y+1/2,-z+1/2
x+1/2,-y+1/2,z+1/2

loop_
_atom_site_label
_atom_site_type_symbol
_atom_site_fract_x
_atom_site_fract_y
_atom_site_fract_z
_atom_site_U_iso_or_equiv
_atom_site_adp_type
_atom_site_occupancy
_atom_site_symmetry_multiplicity
_atom_site_calc_flag
_atom_site_refinement_flags
Cl1 Cl -0.099(1) 0.3782(7) -0.0285(7) 0.097(2) Uani 0.33 1 d P
Cl2 Cl -0.128(2) 0.3704(9) -0.046(1) 0.175(5) Uani 0.33 1 d P
Cl3 Cl -0.104(1) 0.417(1) -0.080(1) 0.250(7) Uani 0.33 1 d P
Cl4 Cl -0.396(1) 0.3469(5) -0.0582(4) 0.161(3) Uani 0.50 1 d P
Cl5 Cl -0.434(1) 0.3827(8) -0.0582(8) 0.250(5) Uani 0.50 1 d P
Cl6 Cl -0.304(2) 0.5333(8) -0.1044(7) 0.318(6) Uani 0.50 1 d P
Cl7 Cl -0.2988(9) 0.5484(6) -0.0825(6) 0.154(2) Uani 0.50 1 d P
O1 O 0.2873(3) 0.0108(1) -0.3127(1) 0.0529(6) Uani 1.00 1 d .
O2 O 0.3001(2) 0.3469(1) -0.2644(1) 0.0419(5) Uani 1.00 1 d .
N1 N -0.0683(2) 0.1391(1) 0.0905(1) 0.0314(5) Uani 1.00 1 d .
C1 C -0.1715(3) 0.0952(2) -0.1553(2) 0.0378(7) Uani 1.00 1 d .
C2 C -0.3208(4) 0.0725(3) -0.1612(2) 0.0486(8) Uani 1.00 1 d .
C3 C -0.3869(3) 0.0717(2) -0.0822(2) 0.0486(8) Uani 1.00 1 d .
C4 C -0.3046(3) 0.0938(2) -0.0015(2) 0.0418(7) Uani 1.00 1 d .
C5 C 0.1631(4) 0.1797(2) 0.1881(2) 0.0434(8) Uani 1.00 1 d .
C6 C 0.3140(4) 0.2015(3) 0.2013(2) 0.0515(9) Uani 1.00 1 d .
C7 C 0.3912(4) 0.2069(3) 0.1281(2) 0.0513(9) Uani 1.00 1 d .
C8 C 0.3175(3) 0.1905(2) 0.0425(2) 0.0388(7) Uani 1.00 1 d .
C9 C 0.0758(3) 0.1466(2) -0.0613(1) 0.0263(5) Uani 1.00 1 d .
C10 C -0.0779(3) 0.1189(2) -0.0707(1) 0.0276(6) Uani 1.00 1 d .
C11 C -0.1465(3) 0.1175(2) 0.0079(2) 0.0300(6) Uani 1.00 1 d .
C12 C 0.0809(3) 0.1614(2) 0.1006(1) 0.0311(6) Uani 1.00 1 d .
C13 C 0.1582(3) 0.1664(2) 0.0256(1) 0.0289(6) Uani 1.00 1 d .
C14 C 0.1510(3) 0.1565(2) -0.1414(1) 0.0264(5) Uani 1.00 1 d .
C15 C 0.1797(3) 0.0766(2) -0.1901(2) 0.0321(6) Uani 1.00 1 d .
C16 C 0.2541(3) 0.0869(2) -0.2630(2) 0.0315(6) Uani 1.00 1 d .
C17 C 0.2964(3) 0.1774(2) -0.2888(2) 0.0316(6) Uani 1.00 1 d .
C18 C 0.2652(3) 0.2567(2) -0.2407(1) 0.0290(6) Uani 1.00 1 d .
C19 C 0.1948(3) 0.2470(2) -0.1659(1) 0.0296(6) Uani 1.00 1 d .
C20 C -0.2693(7) 0.4425(4) -0.0330(3) 0.090(2) Uani 1.00 1 d .
H1 H -0.1285(3) 0.0956(2) -0.2085(2) 0.046(1) Uiso 1.00 1 c .
H2 H -0.3798(4) 0.0558(3) -0.2180(2) 0.058(1) Uiso 1.00 1 c .
H3 H -0.4925(3) 0.0580(2) -0.0876(2) 0.059(1) Uiso 1.00 1 c .
H4 H -0.3497(3) 0.0912(2) 0.0509(2) 0.052(1) Uiso 1.00 1 c .
H5 H 0.1113(4) 0.1770(2) 0.2378(2) 0.053(1) Uiso 1.00 1 c .
H6 H 0.3678(4) 0.2146(3) 0.2603(2) 0.060(1) Uiso 1.00 1 c .
H7 H 0.4975(4) 0.2201(3) 0.1378(2) 0.061(1) Uiso 1.00 1 c .
H8 H 0.3707(3) 0.1959(2) -0.0064(2) 0.047(1) Uiso 1.00 1 c .
H9 H 0.1494(3) 0.0150(2) -0.1732(2) 0.040(1) Uiso 1.00 1 c .
H10 H 0.3478(3) 0.1841(2) -0.3383(2) 0.040(1) Uiso 1.00 1 c .
H11 H 0.1769(3) 0.3015(2) -0.1315(1) 0.036(1) Uiso 1.00 1 c .
H12 H 0.2611(3) -0.0464(1) -0.2871(1) 0.069(1) Uiso 1.00 1 c .
H13 H 0.3481(2) 0.3565(1) -0.3150(1) 0.054(1) Uiso 1.00 1 c .
H14 H -0.258(5) 0.454(3) 0.034(3) 0.08(1) Uiso 1.00 1 c .

loop_
_atom_site_aniso_label
_atom_site_aniso_U_11
_atom_site_aniso_U_22
_atom_site_aniso_U_33
_atom_site_aniso_U_12
_atom_site_aniso_U_13
_atom_site_aniso_U_23
Cl1 0.108(4) 0.093(4) 0.103(5) 0.012(3) 0.050(4) 0.021(3)
Cl2 0.29(2) 0.118(6) 0.107(6) 0.130(8) 0.011(7) -0.018(5)
Cl3 0.103(5) 0.36(2) 0.28(2) 0.01(1) 0.038(9) -0.20(1)
Cl4 0.261(9) 0.123(4) 0.107(3) -0.071(4) 0.056(3) -0.005(2)
Cl5 0.115(4) 0.30(1) 0.33(1) -0.042(6) 0.032(5) -0.152(9)
Cl6 0.70(2) 0.159(7) 0.105(4) 0.17(1) 0.101(7) 0.080(5)
Cl7 0.203(5) 0.098(3) 0.149(6) 0.027(3) 0.005(4) 0.049(3)
O1 0.092(2) 0.029(1) 0.051(1) -0.002(1) 0.048(1) -0.0069(8)
O2 0.068(1) 0.0264(9) 0.041(1) -0.0029(9) 0.0366(9) 0.0015(7)
N1 0.037(1) 0.033(1) 0.028(1) -0.0018(9) 0.0160(8) -0.0011(8)
C1 0.038(1) 0.045(1) 0.031(1) 0.001(1) 0.009(1) -0.001(1)
C2 0.041(2) 0.058(2) 0.045(2) -0.005(1) 0.003(1) -0.003(1)
C3 0.031(1) 0.061(2) 0.055(2) -0.009(1) 0.011(1) -0.003(1)
C4 0.034(1) 0.047(2) 0.050(2) -0.003(1) 0.022(1) 0.002(1)
C5 0.052(2) 0.052(2) 0.028(1) -0.004(1) 0.011(1) -0.006(1)
C6 0.054(2) 0.063(2) 0.034(1) -0.008(1) -0.001(1) -0.009(1)
C7 0.036(1) 0.066(2) 0.050(2) -0.010(1) 0.006(1) -0.010(1)
C8 0.032(1) 0.050(2) 0.037(1) -0.006(1) 0.012(1) -0.004(1)
C9 0.030(1) 0.026(1) 0.025(1) 0.0005(9) 0.0115(9) 0.0002(8)
C10 0.029(1) 0.028(1) 0.028(1) -0.0014(9) 0.0114(9) 0.0016(9)
C11 0.031(1) 0.029(1) 0.033(1) 0.0000(9) 0.0140(9) 0.0016(9)
C12 0.037(1) 0.032(1) 0.027(1) 0.000(1) 0.012(1) -0.0009(9)
C13 0.031(1) 0.032(1) 0.026(1) -0.0006(9) 0.0098(9) -0.0020(9)
C14 0.027(1) 0.031(1) 0.022(1) -0.0010(9) 0.0092(8) 0.0021(8)
C15 0.042(1) 0.026(1) 0.033(1) -0.003(1) 0.018(1) 0.0004(9)
C16 0.042(1) 0.025(1) 0.032(1) 0.001(1) 0.018(1) -0.0025(9)
C17 0.039(1) 0.031(1) 0.030(1) 0.002(1) 0.020(1) 0.002(1)
C18 0.033(1) 0.027(1) 0.030(1) -0.0001(9) 0.0123(9) 0.0026(9)
C19 0.036(1) 0.028(1) 0.028(1) 0.0017(9) 0.0123(9) -0.0017(8)
C20 0.133(5) 0.076(3) 0.061(3) 0.020(3) 0.014(3) -0.006(2)

loop_
_atom_type_symbol
_atom_type_description
_atom_type_scat_dispersion_real
_atom_type_scat_dispersion_imag
_atom_type_scat_source
C C 0.006 0.003
;
International Tables for Crystallography
(1992, Vol. C, Tables 4.2.6.8 and 6.1.1.4)
;
H H 0.000 0.000
;
International Tables for Crystallography
(1992, Vol. C, Table 6.1.1.4)
;
O O 0.017 0.010
;
International Tables for Crystallography
(1992, Vol. C, Tables 4.2.6.8 and 6.1.1.4)
;
N N 0.011 0.006
;
International Tables for Crystallography
(1992, Vol. C, Tables 4.2.6.8 and 6.1.1.4)
;
Cl Cl 0.174 0.200
;
International Tables for Crystallography
(1992, Vol. C, Tables 4.2.6.8 and 6.1.1.4)
;

loop_
_geom_angle_atom_site_label_1
_geom_angle_atom_site_label_2
_geom_angle_atom_site_label_3
_geom_angle
_geom_angle_publ_flag
Cl2 Cl1 Cl3 68.2(41) yes
Cl2 Cl1 C20 68.1(26) yes
Cl3 Cl1 C20 76.5(13) yes
Cl1 Cl2 Cl3 89.6(40) yes
Cl1 Cl2 C20 100.5(26) yes
Cl3 Cl2 C20 83.8(9) yes
Cl1 Cl3 Cl2 22.2(15) yes
Cl1 Cl3 C20 72.7(12) yes
Cl2 Cl3 C20 67.1(12) yes
Cl5 Cl4 C20 73.2(13) yes
Cl4 Cl5 C20 86.5(14) yes
Cl7 Cl6 C20 83.1(21) yes
Cl6 Cl7 C20 83.4(22) yes
C16 O1 H12 110.08(13) no
C18 O2 H13 120.04(12) no
C11 N1 C12 119.32(19) yes
C2 C1 C10 121.2(2) yes
C2 C1 H1 119.21(17) no
C10 C1 H1 119.54(14) no
C1 C2 C3 119.8(3) yes
C1 C2 H2 119.51(17) no
C3 C2 H2 120.62(17) no
C2 C3 C4 121.3(3) yes
C2 C3 H3 118.94(17) no
C4 C3 H3 119.67(17) no
C3 C4 C11 120.7(3) yes
C3 C4 H4 120.26(17) no
C11 C4 H4 119.03(15) no
C6 C5 C12 120.6(3) yes
C6 C5 H5 120.19(17) no
C12 C5 H5 119.18(16) no
C5 C6 C7 120.6(3) yes
C5 C6 H6 119.95(17) no
C7 C6 H6 119.40(17) no
C6 C7 C8 121.2(3) yes
C6 C7 H7 120.41(17) no
C8 C7 H7 118.36(17) no
C7 C8 C13 120.0(2) yes
C7 C8 H8 120.17(17) no
C13 C8 H8 119.83(13) no
C10 C9 C13 118.9(2) yes
C10 C9 C14 121.0(2) yes
C13 C9 C14 120.1(2) yes
C1 C10 C9 123.6(2) yes
C1 C10 C11 118.0(2) yes
C9 C10 C11 118.3(2) yes
N1 C11 C4 118.5(2) yes
N1 C11 C10 122.5(2) yes
C4 C11 C10 118.9(2) yes
N1 C12 C5 118.7(2) yes
N1 C12 C13 122.0(2) yes
C5 C12 C13 119.3(2) yes
C8 C13 C9 122.9(2) yes
C8 C13 C12 118.3(2) yes
C9 C13 C12 118.8(2) yes
C9 C14 C15 120.6(2) yes
C9 C14 C19 119.2(2) yes
C15 C14 C19 120.1(2) yes
C14 C15 C16 119.9(2) yes
C14 C15 H9 119.78(13) no
C16 C15 H9 120.36(14) no
O1 C16 C15 122.5(2) yes
O1 C16 C17 117.1(2) yes
C15 C16 C17 120.4(2) yes
C16 C17 C18 119.3(2) yes
C16 C17 H10 120.15(13) no
C18 C17 H10 120.51(14) no
O2 C18 C17 121.8(2) yes
O2 C18 C19 117.4(2) yes
C17 C18 C19 120.8(2) yes
C14 C19 C18 119.4(2) yes
C14 C19 H11 119.84(13) no
C18 C19 H11 120.71(14) no
Cl1 C20 Cl2 11.5(7) yes
Cl1 C20 Cl3 30.8(7) yes
Cl2 C20 Cl3 29.1(9) yes
Cl1 C20 Cl4 97.9(5) yes
Cl2 C20 Cl4 89.1(7) yes
Cl3 C20 Cl4 107.8(6) yes
Cl1 C20 Cl5 118.1(6) yes
Cl2 C20 Cl5 109.0(7) yes
Cl3 C20 Cl5 124.3(6) yes
Cl4 C20 Cl5 20.3(5) yes
Cl1 C20 Cl6 118.3(7) yes
Cl2 C20 Cl6 116.3(8) yes
Cl3 C20 Cl6 88.0(9) yes
Cl4 C20 Cl6 114.0(7) yes
Cl5 C20 Cl6 100.4(8) yes
Cl1 C20 Cl7 122.6(5) yes
Cl2 C20 Cl7 123.4(7) yes
Cl3 C20 Cl7 94.3(8) yes
Cl4 C20 Cl7 122.8(5) yes
Cl5 C20 Cl7 106.4(6) yes
Cl1 C20 H14 96.6(25) no
Cl2 C20 H14 106.2(26) no
Cl3 C20 H14 119.5(25) no
Cl4 C20 H14 106.3(25) no
Cl5 C20 H14 103.2(25) no
Cl6 C20 Cl7 13.4(7) yes
Cl6 C20 H14 120.3(26) no
Cl7 C20 H14 107.0(26) no

loop_
_geom_bond_atom_site_label_1
_geom_bond_atom_site_label_2
_geom_bond_distance
_geom_bond_publ_flag
Cl1 Cl2 0.35(2) yes
Cl1 Cl3 0.94(2) yes
Cl1 C20 1.752(13) yes
Cl2 Cl3 0.87(3) yes
Cl2 C20 1.652(11) yes
Cl3 C20 1.783(14) yes
Cl4 Cl5 0.606(16) yes
Cl4 C20 1.743(9) yes
Cl5 C20 1.67(1) yes
Cl6 Cl7 0.39(2) yes
Cl6 C20 1.657(9) yes
Cl7 C20 1.656(9) yes
O1 C16 1.364(3) yes
O1 H12 0.93452(8) no
O2 C18 1.360(3) yes
O2 H13 0.94999(15) no
N1 C11 1.348(3) yes
N1 C12 1.347(3) yes
C1 C2 1.355(4) yes
C1 C10 1.431(4) yes
C1 H1 0.94998(16) no
C2 C3 1.423(5) yes
C2 H2 0.94997(17) no
C3 C4 1.339(4) yes
C3 H3 0.9499(2) no
C4 C11 1.429(4) yes
C4 H4 0.94990(16) no
C5 C6 1.358(5) yes
C5 C12 1.413(4) yes
C5 H5 0.95005(16) no
C6 C7 1.406(5) yes
C6 H6 0.95003(17) no
C7 C8 1.359(4) yes
C7 H7 0.9500(2) no
C8 C13 1.436(4) yes
C8 H8 0.95006(16) no
C9 C10 1.405(3) yes
C9 C13 1.409(3) yes
C9 C14 1.493(3) yes
C10 C11 1.431(3) yes
C12 C13 1.431(3) yes
C14 C15 1.385(3) yes
C14 C19 1.393(3) yes
C15 C16 1.391(3) yes
C15 H9 0.95008(9) no
C16 C17 1.394(3) yes
C17 C18 1.379(3) yes
C17 H10 0.94990(16) no
C18 C19 1.395(3) yes
C19 H11 0.95007(9) no
C20 H14 1.02(4) no

loop_
_geom_contact_atom_site_label_1
_geom_contact_atom_site_label_2
_geom_contact_site_symmetry_2
_geom_contact_distance
_geom_contact_publ_flag
Cl1 Cl2 . 0.35(2) yes
Cl1 Cl3 . 0.94(2) yes
Cl1 Cl4 . 2.635(14) yes
Cl1 Cl5 . 2.937(14) yes
Cl1 Cl6 . 2.927(16) yes
Cl1 Cl7 . 2.990(14) yes
Cl1 C20 . 1.752(13) yes
Cl1 H6 4_454 3.404(11) no
Cl1 H10 4_455 3.118(8) no
Cl1 H11 . 3.319(9) no
Cl1 H14 . 2.12(4) no
Cl2 Cl3 . 0.87(3) yes
Cl2 Cl4 . 2.382(17) yes
Cl2 Cl5 . 2.706(17) yes
Cl2 Cl6 . 2.810(15) yes
Cl2 Cl7 . 2.913(13) yes
Cl2 C10 . 3.566(11) yes
Cl2 C20 . 1.652(11) yes
Cl2 H6 4_454 3.144(14) no
Cl2 H10 4_455 3.277(16) no
Cl2 H11 . 3.352(13) no
Cl2 H14 . 2.17(5) no
Cl3 Cl4 . 2.850(16) yes
Cl3 Cl5 . 3.055(15) yes
Cl3 Cl6 . 2.391(19) yes
Cl3 Cl7 . 2.522(17) yes
Cl3 C20 . 1.783(14) yes
Cl3 H2 3_454 3.60(2) no
Cl3 H6 4_454 3.001(13) no
Cl3 H11 . 3.190(12) no
Cl3 H14 . 2.45(5) no
Cl4 Cl5 . 0.606(16) yes
Cl4 Cl6 . 2.852(13) yes
Cl4 Cl7 . 2.98(1) yes
Cl4 C20 . 1.743(9) yes
Cl4 H5 4_454 3.111(6) no
Cl4 H8 1_455 3.159(7) no
Cl4 H14 . 2.25(4) no
Cl5 Cl6 . 2.558(17) yes
Cl5 Cl7 . 2.664(13) yes
Cl5 Cl7 2_465 3.598(14) yes
Cl5 O2 1_455 3.59(1) yes
Cl5 C20 . 1.67(1) yes
Cl5 H5 4_454 3.287(11) no
Cl5 H8 1_455 3.307(11) no
Cl5 H12 3_454 3.529(11) no
Cl5 H14 . 2.15(4) no
Cl6 Cl7 . 0.39(2) yes
Cl6 C20 . 1.657(9) yes
Cl6 H1 3_454 2.913(9) no
Cl6 H2 3_454 3.402(13) no
Cl6 H14 . 2.34(5) no
Cl7 C7 2_565 3.551(9) yes
Cl7 C20 . 1.656(9) yes
Cl7 H1 3_454 3.174(9) no
Cl7 H14 . 2.18(5) no
O1 O2 3_544 2.743(3) yes
O1 C15 . 2.415(3) yes
O1 C16 . 1.364(3) yes
O1 C17 . 2.353(3) yes
O1 C20 4_554 3.337(5) yes
O1 H2 1_655 3.114(4) no
O1 H9 . 2.624(3) no
O1 H10 . 2.524(3) no
O1 H11 3_544 3.073(3) no
O1 H12 . 0.93452(8) no
O1 H13 3_544 3.264(3) no
O1 H14 4_554 2.32(5) no
O2 N1 4_554 2.673(2) yes
O2 C5 4_554 3.459(4) yes
O2 C11 4_554 3.590(3) yes
O2 C12 4_554 3.505(3) yes
O2 C15 3_554 3.291(3) yes
O2 C16 3_554 3.421(3) yes
O2 C17 . 2.393(3) yes
O2 C18 . 1.360(3) yes
O2 C19 . 2.354(3) yes
O2 H4 4_554 2.992(4) no
O2 H5 4_554 2.788(4) no
O2 H7 4_454 2.980(4) no
O2 H9 3_554 2.598(3) no
O2 H10 . 2.600(3) no
O2 H11 . 2.537(3) no
O2 H12 3_554 1.810(3) no
O2 H13 . 0.94999(15) no
N1 C4 . 2.388(4) yes
N1 C5 . 2.375(4) yes
N1 C9 . 2.825(3) yes
N1 C10 . 2.437(3) yes
N1 C11 . 1.348(3) yes
N1 C12 . 1.347(3) yes
N1 C13 . 2.430(3) yes
N1 C15 2_555 3.585(3) yes
N1 C17 4_455 3.484(3) yes
N1 C18 4_455 3.491(3) yes
N1 H4 . 2.560(3) no
N1 H5 . 2.548(3) no
N1 H9 2_555 2.652(3) no
N1 H10 4_455 2.846(3) no
N1 H13 4_455 1.727(2) no
C1 C2 . 1.355(4) yes
C1 C3 . 2.404(4) yes
C1 C4 . 2.794(4) yes
C1 C6 4_454 3.557(4) yes
C1 C9 . 2.500(4) yes
C1 C10 . 1.431(4) yes
C1 C11 . 2.453(3) yes
C1 C14 . 2.969(4) yes
C1 C15 . 3.277(4) yes
C1 H1 . 0.94998(16) no
C1 H2 . 2.002(4) no
C1 H3 . 3.250(4) no
C1 H6 4_454 2.993(4) no
C1 H9 . 3.128(4) no
C2 C3 . 1.423(5) yes
C2 C4 . 2.408(4) yes
C2 C10 . 2.428(4) yes
C2 C11 . 2.808(4) yes
C2 H1 . 1.999(4) no
C2 H2 . 0.94997(17) no
C2 H3 . 2.058(4) no
C2 H4 . 3.269(4) no
C3 C4 . 1.339(4) yes
C3 C10 . 2.806(4) yes
C3 C11 . 2.406(4) yes
C3 H1 . 3.263(4) no
C3 H2 . 2.075(5) no
C3 H3 . 0.9499(2) no
C3 H3 2_455 3.465(6) no
C3 H4 . 1.995(4) no
C3 H4 2_455 3.363(4) no
C3 H8 1_455 3.143(4) no
C4 C10 . 2.464(3) yes
C4 C11 . 1.429(4) yes
C4 H2 . 3.260(4) no
C4 H3 . 1.989(4) no
C4 H3 2_455 3.232(4) no
C4 H4 . 0.94990(16) no
C4 H7 1_455 3.463(4) no
C4 H8 1_455 3.214(4) no
C4 H9 2_555 3.139(4) no
C4 H13 4_455 2.978(4) no
C5 C6 . 1.358(5) yes
C5 C7 . 2.401(4) yes
C5 C8 . 2.802(4) yes
C5 C12 . 1.413(4) yes
C5 C13 . 2.454(3) yes
C5 H5 . 0.95005(16) no
C5 H6 . 2.008(4) no
C5 H7 . 3.256(4) no
C5 H10 4_455 3.356(4) no
C5 H13 4_455 2.844(4) no
C6 C7 . 1.406(5) yes
C6 C8 . 2.409(4) yes
C6 C12 . 2.408(4) yes
C6 C13 . 2.806(4) yes
C6 H1 4_555 3.144(4) no
C6 H5 . 2.011(5) no
C6 H6 . 0.95003(17) no
C6 H7 . 2.057(5) no
C6 H8 . 3.268(4) no
C7 C8 . 1.359(4) yes
C7 C12 . 2.794(4) yes
C7 C13 . 2.421(4) yes
C7 C18 4_555 3.591(4) yes
C7 H4 1_655 3.207(4) no
C7 H5 . 3.261(4) no
C7 H6 . 2.047(4) no
C7 H7 . 0.9500(2) no
C7 H8 . 2.012(4) no
C8 C9 . 2.499(3) yes
C8 C12 . 2.461(3) yes
C8 C13 . 1.436(4) yes
C8 C14 . 2.939(3) yes
C8 C19 . 3.235(4) yes
C8 H3 1_655 3.370(4) no
C8 H4 1_655 3.255(4) no
C8 H6 . 3.256(4) no
C8 H7 . 1.994(4) no
C8 H8 . 0.95006(16) no
C8 H11 . 3.110(4) no
C9 C10 . 1.405(3) yes
C9 C11 . 2.436(3) yes
C9 C12 . 2.444(3) yes
C9 C13 . 1.409(3) yes
C9 C14 . 1.493(3) yes
C9 C15 . 2.501(3) yes
C9 C19 . 2.490(3) yes
C9 H1 . 2.700(4) no
C9 H6 4_454 3.554(4) no
C9 H8 . 2.698(3) no
C9 H9 . 2.658(3) no
C9 H11 . 2.638(3) no
C10 C11 . 1.431(3) yes
C10 C12 . 2.777(3) yes
C10 C13 . 2.423(3) yes
C10 C14 . 2.523(3) yes
C10 C15 . 3.221(3) yes
C10 C19 . 3.527(3) yes
C10 H1 . 2.072(3) no
C10 H2 . 3.284(4) no
C10 H4 . 3.318(3) no
C10 H6 4_454 3.419(4) no
C10 H9 . 3.121(3) no
C11 C12 . 2.326(4) yes
C11 C13 . 2.766(3) yes
C11 H1 . 3.314(3) no
C11 H3 . 3.266(4) no
C11 H4 . 2.065(3) no
C11 H9 2_555 3.111(3) no
C11 H13 4_455 2.708(3) no
C12 C13 . 1.431(3) yes
C12 H5 . 2.052(3) no
C12 H6 . 3.267(4) no
C12 H8 . 3.321(3) no
C12 H9 2_555 3.506(3) no
C12 H10 4_455 3.243(3) no
C12 H13 4_455 2.637(3) no
C13 C14 . 2.514(3) yes
C13 C15 . 3.527(3) yes
C13 C19 . 3.174(3) yes
C13 H5 . 3.309(3) no
C13 H7 . 3.273(4) no
C13 H8 . 2.079(3) no
C13 H11 . 3.057(3) no
C14 C15 . 1.385(3) yes
C14 C16 . 2.402(3) yes
C14 C17 . 2.786(3) yes
C14 C18 . 2.407(3) yes
C14 C19 . 1.393(3) yes
C14 H1 . 2.652(4) no
C14 H3 1_655 3.422(4) no
C14 H6 4_454 3.232(4) no
C14 H8 . 2.616(3) no
C14 H9 . 2.031(3) no
C14 H11 . 2.039(3) no
C15 C16 . 1.391(3) yes
C15 C17 . 2.417(3) yes
C15 C18 . 2.773(3) yes
C15 C19 . 2.406(3) yes
C15 H1 . 2.724(4) no
C15 H3 1_655 3.058(4) no
C15 H4 2_555 3.324(4) no
C15 H8 . 3.412(4) no
C15 H9 . 0.95008(9) no
C15 H10 . 3.273(3) no
C15 H11 . 3.262(3) no
C15 H12 . 2.451(3) no
C15 H13 3_544 3.084(3) no
C16 C17 . 1.394(3) yes
C16 C18 . 2.393(3) yes
C16 C19 . 2.776(3) yes
C16 H2 1_655 3.239(4) no
C16 H3 1_655 3.179(4) no
C16 H9 . 2.043(3) no
C16 H10 . 2.043(3) no
C16 H12 . 1.900(3) no
C16 H13 3_544 3.598(3) no
C16 H14 4_554 3.09(5) no
C17 C18 . 1.379(3) yes
C17 C19 . 2.412(3) yes
C17 H2 1_655 3.352(4) no
C17 H5 4_554 3.429(4) no
C17 H7 4_454 3.049(4) no
C17 H9 . 3.275(3) no
C17 H10 . 0.94990(16) no
C17 H11 . 3.270(3) no
C17 H12 . 3.141(3) no
C17 H13 . 2.585(3) no
C17 H14 4_554 3.20(5) no
C18 C19 . 1.395(3) yes
C18 H5 4_554 3.293(4) no
C18 H6 4_454 3.567(4) no
C18 H7 4_454 2.752(4) no
C18 H8 . 3.593(4) no
C18 H10 . 2.033(3) no
C18 H11 . 2.050(3) no
C18 H12 3_554 2.796(3) no
C18 H13 . 2.012(3) no
C19 H1 . 3.537(4) no
C19 H6 4_454 2.973(4) no
C19 H7 4_454 3.193(4) no
C19 H8 . 2.720(4) no
C19 H9 . 3.263(3) no
C19 H10 . 3.270(3) no
C19 H11 . 0.95007(9) no
C19 H12 3_554 3.011(3) no
C19 H13 . 3.223(3) no
C20 H10 4_455 3.426(5) no
C20 H14 . 1.02(4) no
H1 H2 . 2.287(4) no
H1 H6 4_454 2.690(4) no
H1 H9 . 2.684(4) no
H2 H3 . 2.367(5) no
H2 H10 1_455 3.286(4) no
H2 H12 1_455 3.486(4) no
H3 H3 2_455 3.125(6) no
H3 H4 . 2.289(4) no
H3 H4 2_455 2.627(4) no
H3 H8 1_455 2.690(4) no
H3 H9 1_455 3.273(4) no
H4 H7 1_455 2.733(4) no
H4 H8 1_455 2.882(4) no
H4 H9 2_555 2.757(4) no
H4 H12 2_555 3.566(4) no
H4 H13 4_455 2.539(4) no
H5 H6 . 2.310(5) no
H5 H9 2_555 3.565(4) no
H5 H10 4_455 3.101(4) no
H5 H13 4_455 2.383(4) no
H6 H7 . 2.354(5) no
H6 H11 4_555 2.945(4) no
H7 H8 . 2.289(4) no
H7 H10 4_555 3.355(4) no
H7 H11 4_555 3.572(4) no
H7 H13 4_555 3.257(4) no
H8 H11 . 2.746(4) no
H9 H12 . 2.304(3) no
H9 H13 3_544 2.220(3) no
H10 H12 . 3.430(3) no
H10 H13 . 2.432(3) no
H10 H14 4_554 2.76(4) no
H11 H12 3_554 2.563(3) no
H11 H13 . 3.483(3) no
H12 H13 3_544 2.388(3) no
H12 H14 4_554 2.96(5) no

loop_
_geom_torsion_atom_site_label_1
_geom_torsion_atom_site_label_2
_geom_torsion_atom_site_label_3
_geom_torsion_atom_site_label_4
_geom_torsion
_geom_torsion_publ_flag
Cl3 Cl1 Cl2 Cl3 0.0(1) yes
Cl3 Cl1 Cl2 C20 -83.6(1) yes
C20 Cl1 Cl2 Cl3 83.6(1) yes
C20 Cl1 Cl2 C20 0.0(4) yes
Cl2 Cl1 Cl3 Cl2 0.0(1) yes
Cl2 Cl1 Cl3 C20 71.5(2) yes
C20 Cl1 Cl3 Cl2 -71.5(1) yes
C20 Cl1 Cl3 C20 0.0(4) yes
Cl2 Cl1 C20 Cl2 0.0(1) yes
Cl2 Cl1 C20 Cl3 -71.7(4) yes
Cl2 Cl1 C20 Cl4 40.1(4) yes
Cl2 Cl1 C20 Cl5 38.8(5) yes
Cl2 Cl1 C20 Cl6 -82.7(4) yes
Cl2 Cl1 C20 Cl7 -97.5(4) yes
Cl3 Cl1 C20 Cl2 71.7(4) yes
Cl3 Cl1 C20 Cl3 0.0(1) yes
Cl3 Cl1 C20 Cl4 111.8(2) yes
Cl3 Cl1 C20 Cl5 110.5(2) yes
Cl3 Cl1 C20 Cl6 -11.0(2) yes
Cl3 Cl1 C20 Cl7 -25.8(2) yes
Cl1 Cl2 Cl3 Cl1 0.0(9) yes
Cl1 Cl2 Cl3 C20 -100.6(2) yes
C20 Cl2 Cl3 Cl1 100.6(1) yes
C20 Cl2 Cl3 C20 0.0(4) yes
Cl1 Cl2 C20 Cl1 0.0(9) yes
Cl1 Cl2 C20 Cl3 88.5(3) yes
Cl1 Cl2 C20 Cl4 -140.4(3) yes
Cl1 Cl2 C20 Cl5 -144.3(3) yes
Cl1 Cl2 C20 Cl6 103.2(3) yes
Cl1 Cl2 C20 Cl7 90.0(3) yes
Cl3 Cl2 C20 Cl1 -88.5(5) yes
Cl3 Cl2 C20 Cl3 0.0(1) yes
Cl3 Cl2 C20 Cl4 131.2(2) yes
Cl3 Cl2 C20 Cl5 127.3(2) yes
Cl3 Cl2 C20 Cl6 14.7(2) yes
Cl3 Cl2 C20 Cl7 1.6(3) yes
Cl1 Cl3 C20 Cl1 0.0(9) yes
Cl1 Cl3 C20 Cl2 -22.8(1) yes
Cl1 Cl3 C20 Cl4 -75.1(1) yes
Cl1 Cl3 C20 Cl5 -88.4(2) yes
Cl1 Cl3 C20 Cl6 170.3(2) yes
Cl1 Cl3 C20 Cl7 158.5(1) yes
Cl2 Cl3 C20 Cl1 22.8(1) yes
Cl2 Cl3 C20 Cl2 0.0(1) yes
Cl2 Cl3 C20 Cl4 -52.2(2) yes
Cl2 Cl3 C20 Cl5 -65.6(2) yes
Cl2 Cl3 C20 Cl6 -166.8(2) yes
Cl2 Cl3 C20 Cl7 -178.7(2) yes
C20 Cl4 Cl5 C20 0.0(4) yes
Cl5 Cl4 C20 Cl1 -176.7(2) yes
Cl5 Cl4 C20 Cl2 -169.3(2) yes
Cl5 Cl4 C20 Cl3 -146.7(2) yes
Cl5 Cl4 C20 Cl5 0.0(9) yes
Cl5 Cl4 C20 Cl6 -50.8(2) yes
Cl5 Cl4 C20 Cl7 -39.2(2) yes
Cl4 Cl5 C20 Cl1 3.7(2) yes
Cl4 Cl5 C20 Cl2 11.3(2) yes
Cl4 Cl5 C20 Cl3 39.3(2) yes
Cl4 Cl5 C20 Cl4 0.0(6) yes
Cl4 Cl5 C20 Cl6 134.0(1) yes
Cl4 Cl5 C20 Cl7 146.3(1) yes
C20 Cl6 Cl7 C20 0.0(4) yes
Cl7 Cl6 C20 Cl1 -112.4(2) yes
Cl7 Cl6 C20 Cl2 -125.1(2) yes
Cl7 Cl6 C20 Cl3 -118.0(2) yes
Cl7 Cl6 C20 Cl4 133.4(2) yes
Cl7 Cl6 C20 Cl5 117.6(2) yes
Cl7 Cl6 C20 Cl7 0.0(7) yes
Cl6 Cl7 C20 Cl1 75.2(3) yes
Cl6 Cl7 C20 Cl2 61.5(4) yes
Cl6 Cl7 C20 Cl3 62.3(3) yes
Cl6 Cl7 C20 Cl4 -52.1(4) yes
Cl6 Cl7 C20 Cl5 -65.3(3) yes
Cl6 Cl7 C20 Cl6 0.0(1) yes
C12 N1 C11 C4 179.9(3) yes
C12 N1 C11 C10 -1.1(5) yes
C11 N1 C12 C5 -177.2(3) yes
C11 N1 C12 C13 2.4(5) yes
C10 C1 C2 C3 -0.2(6) yes
C2 C1 C10 C9 -177.4(4) yes
C2 C1 C10 C11 0.4(6) yes
C1 C2 C3 C4 0.6(6) yes
C2 C3 C4 C11 -1.0(6) yes
C3 C4 C11 N1 -179.9(4) yes
C3 C4 C11 C10 1.1(6) yes
C12 C5 C6 C7 0.5(6) yes
C6 C5 C12 N1 179.3(4) yes
C6 C5 C12 C13 -0.3(6) yes
C5 C6 C7 C8 -0.1(6) yes
C6 C7 C8 C13 -0.4(6) yes
C7 C8 C13 C9 -178.6(4) yes
C7 C8 C13 C12 0.5(6) yes
C13 C9 C10 C1 -178.7(3) yes
C13 C9 C10 C11 3.5(5) yes
C14 C9 C10 C1 2.3(5) yes
C14 C9 C10 C11 -175.5(3) yes
C10 C9 C13 C8 176.8(3) yes
C10 C9 C13 C12 -2.4(5) yes
C14 C9 C13 C8 -4.2(5) yes
C14 C9 C13 C12 176.6(3) yes
C10 C9 C14 C15 -68.8(4) yes
C10 C9 C14 C19 112.5(4) yes
C13 C9 C14 C15 112.2(4) yes
C13 C9 C14 C19 -66.5(4) yes
C1 C10 C11 N1 -179.7(3) yes
C1 C10 C11 C4 -0.8(5) yes
C9 C10 C11 N1 -1.8(5) yes
C9 C10 C11 C4 177.1(3) yes
N1 C12 C13 C8 -179.8(3) yes
N1 C12 C13 C9 -0.6(5) yes
C5 C12 C13 C8 -0.2(5) yes
C5 C12 C13 C9 179.0(3) yes
C9 C14 C15 C16 -178.1(3) yes
C19 C14 C15 C16 0.7(5) yes
C9 C14 C19 C18 180.0(3) yes
C15 C14 C19 C18 1.2(5) yes
C14 C15 C16 O1 179.1(3) yes
C14 C15 C16 C17 -1.6(5) yes
O1 C16 C17 C18 180.0(3) yes
C15 C16 C17 C18 0.7(5) yes
C16 C17 C18 O2 -178.1(3) yes
C16 C17 C18 C19 1.3(5) yes
O2 C18 C19 C14 177.2(3) yes
C17 C18 C19 C14 -2.2(5) yes
